data_2239271
loop_
_publ_author_name
'Bolotin, Dmitrii S.'
'Bokach, Nadezha A.'
'Haukka, Matti'

_publ_section_title
;
 Dichlorido[<i>N</i>-(<i>N</i>,<i>N</i>-dimethylcarbamimidoyl)-<i>N</i>',<i>N</i>',4-trimethylbenzohydrazonamide]platinum(II)
 nitromethane hemisolvate
;
_journal_coeditor_code ZQ2215
_journal_issue 4
_journal_name_full 'Acta Crystallographica Section E'
_journal_page_first m131
_journal_page_last m132
_journal_paper_doi 10.1107/S1600536814003894
_journal_volume 70
_journal_year 2014
_chemical_formula_iupac '[Pt Cl2 (C13 H21 N5)], 0.5C H3 N O2'
_chemical_formula_moiety 'C13 H21 Cl2 N5 Pt, 0.5(C H3 N O2)'
_chemical_formula_sum 'C13.5 H22.5 Cl2 N5.5 O Pt'
_chemical_formula_weight 543.86
_chemical_name_systematic
;Dichlorido[<i>N</i>-(<i>N</i>,<i>N</i>-dimethylcarbamimidoyl)-<i>N</i>',<i>N</i>',4-trimethylbenzohydrazonamide]platinum(II)
nitromethane hemisolvate
;
_space_group_IT_number 15
_symmetry_cell_setting monoclinic
_symmetry_space_group_name_Hall '-C 2yc'
_symmetry_space_group_name_H-M 'C 1 2/c 1'
_atom_sites_solution_hydrogens geom
_atom_sites_solution_primary direct
_atom_sites_solution_secondary difmap
_audit_creation_method SHELXL-97
_cell_angle_alpha 90.00
_cell_angle_beta 126.2550(10)
_cell_angle_gamma 90.00
_cell_formula_units_Z 8
_cell_length_a 20.7561(3)
_cell_length_b 15.1847(3)
_cell_length_c 14.5191(2)
_cell_measurement_reflns_used 9933
_cell_measurement_temperature 100(2)
_cell_measurement_theta_max 36.39
_cell_measurement_theta_min 3.20
_cell_volume 3690.10(11)
_computing_cell_refinement 'SAINT (Bruker, 2010)'
_computing_data_collection 'APEX2 (Bruker, 2010)'
_computing_data_reduction 'SAINT (Bruker, 2010)'
_computing_molecular_graphics 'CrystalMaker (CrystalMaker Software, 2011)'
_computing_publication_material 'SHELXL97 (Sheldrick, 2008<i>b</i>)'
_computing_structure_refinement 'SHELXL97 (Sheldrick, 2008<i>b</i>)'
_computing_structure_solution 'SHELXS97 (Sheldrick, 2008<i>b</i>)'
_diffrn_ambient_temperature 100(2)
_diffrn_detector_area_resol_mean 16
_diffrn_measured_fraction_theta_full 0.995
_diffrn_measured_fraction_theta_max 0.995
_diffrn_measurement_device '62mm x 62mm CCD camera on \k-goniostat'
_diffrn_measurement_device_type 'Bruker Kappa APEXII DUO CCD'
_diffrn_measurement_method '\f scans and \w scans with \k offset'
_diffrn_radiation_monochromator 'curved graphite crystal'
_diffrn_radiation_source 'fine-focus sealed tube'
_diffrn_radiation_type MoK\a
_diffrn_radiation_wavelength 0.71073
_diffrn_reflns_av_R_equivalents 0.0170
_diffrn_reflns_av_sigmaI/netI 0.0144
_diffrn_reflns_limit_h_max 33
_diffrn_reflns_limit_h_min -34
_diffrn_reflns_limit_k_max 24
_diffrn_reflns_limit_k_min -25
_diffrn_reflns_limit_l_max 24
_diffrn_reflns_limit_l_min -20
_diffrn_reflns_number 38976
_diffrn_reflns_theta_full 36.48
_diffrn_reflns_theta_max 36.48
_diffrn_reflns_theta_min 1.95
_exptl_absorpt_coefficient_mu 7.906
_exptl_absorpt_correction_T_max 0.297
_exptl_absorpt_correction_T_min 0.130
_exptl_absorpt_correction_type numerical
_exptl_absorpt_process_details '(SADABS; Sheldrick, 2008<i>a</i>)'
_exptl_crystal_colour yellow
_exptl_crystal_density_diffrn 1.958
_exptl_crystal_density_method 'not measured'
_exptl_crystal_description block
_exptl_crystal_F_000 2096
_exptl_crystal_size_max 0.44
_exptl_crystal_size_mid 0.29
_exptl_crystal_size_min 0.20
_refine_diff_density_max 0.775
_refine_diff_density_min -1.007
_refine_ls_extinction_method none
_refine_ls_goodness_of_fit_ref 1.058
_refine_ls_hydrogen_treatment constr
_refine_ls_matrix_type full
_refine_ls_number_parameters 226
_refine_ls_number_reflns 9015
_refine_ls_number_restraints 2
_refine_ls_restrained_S_all 1.060
_refine_ls_R_factor_all 0.0185
_refine_ls_R_factor_gt 0.0153
_refine_ls_shift/su_max 0.002
_refine_ls_shift/su_mean 0.000
_refine_ls_structure_factor_coef Fsqd
_refine_ls_weighting_details 'calc w=1/[\s^2^(Fo^2^)+(0.0133P)^2^+5.9064P] where P=(Fo^2^+2Fc^2^)/3'
_refine_ls_weighting_scheme calc
_refine_ls_wR_factor_gt 0.0338
_refine_ls_wR_factor_ref 0.0347
_reflns_number_gt 8276
_reflns_number_total 9015
_reflns_threshold_expression I>2sigma(I)
_cod_data_source_file zq2215sup1.cf
_cod_data_source_block I
_cod_original_cell_volume 3690.10(10)
_cod_original_sg_symbol_H-M 'C 2/c'
_cod_original_formula_sum 'C13.5 H22.5 Cl2 N5.5 O1 Pt1'
_cod_database_code 2239271
_cod_database_fobs_code 2239271

loop_
_symmetry_equiv_pos_as_xyz
'x, y, z'
'-x, y, -z+1/2'
'x+1/2, y+1/2, z'
'-x+1/2, y+1/2, -z+1/2'
'-x, -y, -z'
'x, -y, z-1/2'
'-x+1/2, -y+1/2, -z'
'x+1/2, -y+1/2, z-1/2'

loop_
_atom_site_type_symbol
_atom_site_label
_atom_site_fract_x
_atom_site_fract_y
_atom_site_fract_z
_atom_site_U_iso_or_equiv
_atom_site_adp_type
_atom_site_calc_flag
_atom_site_refinement_flags
_atom_site_occupancy
_atom_site_symmetry_multiplicity
_atom_site_disorder_assembly
_atom_site_disorder_group
Pt Pt1 0.086711(3) 0.544103(3) 0.926821(4) 0.011770(10) Uani d . 1 1 . .
Cl Cl1 0.101415(19) 0.39718(2) 0.89820(3) 0.01527(5) Uani d . 1 1 . .
Cl Cl2 0.22139(2) 0.56194(2) 1.00525(4) 0.02319(7) Uani d . 1 1 . .
N N1 0.06341(7) 0.66831(7) 0.95151(10) 0.01384(18) Uani d . 1 1 . .
N N2 0.10725(7) 0.74645(8) 0.96392(11) 0.0178(2) Uani d . 1 1 . .
N N3 -0.05540(7) 0.62871(8) 0.92740(10) 0.01448(18) Uani d . 1 1 . .
H H3N -0.0805 0.6409 0.9571 0.022 Uiso d R 1 1 . .
N N4 -0.15323(7) 0.52601(8) 0.81191(10) 0.01497(19) Uani d . 1 1 . .
N N5 -0.02759(7) 0.51555(8) 0.84918(10) 0.01401(18) Uani d . 1 1 . .
H H5N -0.0494 0.4762 0.7988 0.021 Uiso d R 1 1 . .
C C1 0.11579(9) 0.75208(11) 0.87141(14) 0.0222(3) Uani d . 1 1 . .
H H1A 0.1448 0.7003 0.8734 0.033 Uiso calc R 1 1 . .
H H1B 0.1455 0.8055 0.8806 0.033 Uiso calc R 1 1 . .
H H1C 0.0628 0.7542 0.7980 0.033 Uiso calc R 1 1 . .
C C2 0.18337(9) 0.75253(11) 1.07686(14) 0.0223(3) Uani d . 1 1 . .
H H2A 0.1735 0.7596 1.1346 0.033 Uiso calc R 1 1 . .
H H2B 0.2134 0.8034 1.0793 0.033 Uiso calc R 1 1 . .
H H2C 0.2143 0.6987 1.0925 0.033 Uiso calc R 1 1 . .
C C3 0.00349(8) 0.68722(8) 0.95483(11) 0.01326(19) Uani d . 1 1 . .
C C4 -0.00996(8) 0.77467(9) 0.98743(11) 0.0143(2) Uani d . 1 1 . .
C C5 0.03328(10) 0.80236(10) 1.10020(13) 0.0214(3) Uani d . 1 1 . .
H H5A 0.0757 0.7671 1.1591 0.026 Uiso calc R 1 1 . .
C C6 0.01455(10) 0.88207(11) 1.12719(14) 0.0241(3) Uani d . 1 1 . .
H H6 0.0446 0.9005 1.2047 0.029 Uiso calc R 1 1 . .
C C7 -0.04716(9) 0.93496(10) 1.04312(14) 0.0204(3) Uani d . 1 1 . .
C C8 -0.06930(11) 1.01952(11) 1.07194(18) 0.0287(3) Uani d . 1 1 . .
H H8A -0.1182 1.0107 1.0665 0.043 Uiso calc R 1 1 . .
H H8B -0.0783 1.0656 1.0182 0.043 Uiso calc R 1 1 . .
H H8C -0.0258 1.0374 1.1499 0.043 Uiso calc R 1 1 . .
C C9 -0.09025(9) 0.90607(10) 0.93054(14) 0.0220(3) Uani d . 1 1 . .
H H9 -0.1323 0.9416 0.8715 0.026 Uiso calc R 1 1 . .
C C10 -0.07310(9) 0.82650(10) 0.90270(13) 0.0196(2) Uani d . 1 1 . .
H H10 -0.1045 0.8072 0.8255 0.023 Uiso calc R 1 1 . .
C C11 -0.07838(8) 0.55407(8) 0.86030(11) 0.01253(19) Uani d . 1 1 . .
C C12 -0.17809(9) 0.43894(9) 0.76070(13) 0.0182(2) Uani d . 1 1 . .
H H12A -0.2021 0.4431 0.6790 0.027 Uiso calc R 1 1 . .
H H12B -0.2174 0.4151 0.7709 0.027 Uiso calc R 1 1 . .
H H12C -0.1315 0.3999 0.7977 0.027 Uiso calc R 1 1 . .
C C13 -0.21699(8) 0.58213(10) 0.79291(13) 0.0197(2) Uani d . 1 1 . .
H H13A -0.2321 0.5628 0.8421 0.030 Uiso calc R 1 1 . .
H H13B -0.2634 0.5781 0.7127 0.030 Uiso calc R 1 1 . .
H H13C -0.1984 0.6433 0.8111 0.030 Uiso calc R 1 1 . .
O O1 0.23109(19) 0.25839(19) 0.8531(2) 0.0342(6) Uani d PD 0.50 1 A -1
N N6 0.24020(19) 0.2509(2) 0.9450(3) 0.0313(6) Uani d PD 0.50 1 A -1
C C14 0.1897(11) 0.1872(12) 0.958(2) 0.0371(7) Uani d PD 0.50 1 A -1
H H14A 0.1352 0.1861 0.8870 0.056 Uiso calc PR 0.50 1 A -1
H H14B 0.1883 0.2062 1.0211 0.056 Uiso calc PR 0.50 1 A -1
H H14C 0.2129 0.1280 0.9737 0.056 Uiso calc PR 0.50 1 A -1
O O2 0.1983(8) 0.1969(8) 0.9556(13) 0.0371(7) Uani d PD 0.50 1 B -2

loop_
_atom_site_aniso_label
_atom_site_aniso_U_11
_atom_site_aniso_U_22
_atom_site_aniso_U_33
_atom_site_aniso_U_12
_atom_site_aniso_U_13
_atom_site_aniso_U_23
Pt1 0.01165(2) 0.01170(2) 0.01451(2) 0.000070(10) 0.00913(2) -0.000610(10)
Cl1 0.01681(12) 0.01324(12) 0.01993(12) 0.00183(10) 0.01316(11) 0.00001(10)
Cl2 0.01519(13) 0.02011(15) 0.03501(18) -0.00179(11) 0.01526(14) -0.00348(13)
N1 0.0138(4) 0.0127(4) 0.0187(5) -0.0007(3) 0.0116(4) -0.0007(4)
N2 0.0186(5) 0.0140(5) 0.0267(6) -0.0036(4) 0.0167(5) -0.0011(4)
N3 0.0164(4) 0.0130(4) 0.0197(5) -0.0019(4) 0.0138(4) -0.0030(4)
N4 0.0124(4) 0.0142(5) 0.0196(5) -0.0008(3) 0.0102(4) -0.0019(4)
N5 0.0132(4) 0.0136(5) 0.0165(4) -0.0017(4) 0.0095(4) -0.0027(4)
C1 0.0186(6) 0.0260(7) 0.0252(6) -0.0016(5) 0.0146(5) 0.0058(5)
C2 0.0220(6) 0.0211(6) 0.0266(7) -0.0084(5) 0.0159(6) -0.0085(5)
C3 0.0149(5) 0.0120(5) 0.0158(5) -0.0003(4) 0.0106(4) -0.0001(4)
C4 0.0155(5) 0.0120(5) 0.0192(5) -0.0003(4) 0.0124(5) -0.0009(4)
C5 0.0278(7) 0.0177(6) 0.0187(6) 0.0067(5) 0.0137(5) 0.0000(5)
C6 0.0300(7) 0.0202(7) 0.0243(6) 0.0044(5) 0.0172(6) -0.0040(5)
C7 0.0229(6) 0.0132(5) 0.0346(7) 0.0003(5) 0.0222(6) -0.0019(5)
C8 0.0349(8) 0.0158(6) 0.0492(10) 0.0023(6) 0.0326(8) -0.0035(6)
C9 0.0180(6) 0.0179(6) 0.0303(7) 0.0045(5) 0.0144(6) 0.0018(5)
C10 0.0165(5) 0.0180(6) 0.0226(6) 0.0025(5) 0.0107(5) -0.0013(5)
C11 0.0133(5) 0.0117(5) 0.0146(5) 0.0000(4) 0.0094(4) 0.0005(4)
C12 0.0175(5) 0.0166(6) 0.0221(6) -0.0038(4) 0.0126(5) -0.0042(5)
C13 0.0138(5) 0.0198(6) 0.0246(6) 0.0040(4) 0.0107(5) 0.0023(5)
O1 0.0462(16) 0.0301(13) 0.0322(13) 0.0129(12) 0.0263(13) 0.0062(10)
N6 0.0300(14) 0.0254(14) 0.0396(16) 0.0101(11) 0.0211(13) 0.0053(12)
C14 0.032(3) 0.028(3) 0.0494(12) -0.0033(15) 0.0232(15) 0.0019(18)
O2 0.032(3) 0.028(3) 0.0494(12) -0.0033(15) 0.0232(15) 0.0019(18)

loop_
_atom_type_symbol
_atom_type_description
_atom_type_scat_dispersion_real
_atom_type_scat_dispersion_imag
_atom_type_scat_source
C C 0.0033 0.0016 'International Tables Vol C Tables 4.2.6.8 and 6.1.1.4'
H H 0.0000 0.0000 'International Tables Vol C Tables 4.2.6.8 and 6.1.1.4'
N N 0.0061 0.0033 'International Tables Vol C Tables 4.2.6.8 and 6.1.1.4'
Cl Cl 0.1484 0.1585 'International Tables Vol C Tables 4.2.6.8 and 6.1.1.4'
Pt Pt -1.7033 8.3905 'International Tables Vol C Tables 4.2.6.8 and 6.1.1.4'
O O 0.0106 0.0060 'International Tables Vol C Tables 4.2.6.8 and 6.1.1.4'

loop_
_geom_angle_atom_site_label_1
_geom_angle_atom_site_label_2
_geom_angle_atom_site_label_3
_geom_angle
N5 Pt1 N1 88.49(5)
N5 Pt1 Cl1 85.86(3)
N1 Pt1 Cl1 173.69(3)
N5 Pt1 Cl2 172.48(3)
N1 Pt1 Cl2 98.51(3)
Cl1 Pt1 Cl2 87.274(12)
C3 N1 N2 111.07(11)
C3 N1 Pt1 122.86(9)
N2 N1 Pt1 126.04(8)
N1 N2 C1 110.19(11)
N1 N2 C2 112.14(11)
C1 N2 C2 113.01(11)
C3 N3 C11 127.96(11)
C3 N3 H3N 114.3
C11 N3 H3N 117.7
C11 N4 C12 120.52(11)
C11 N4 C13 123.69(12)
C12 N4 C13 115.29(11)
C11 N5 Pt1 128.23(9)
C11 N5 H5N 111.7
Pt1 N5 H5N 119.9
N2 C1 H1A 109.5
N2 C1 H1B 109.5
H1A C1 H1B 109.5
N2 C1 H1C 109.5
H1A C1 H1C 109.5
H1B C1 H1C 109.5
N2 C2 H2A 109.5
N2 C2 H2B 109.5
H2A C2 H2B 109.5
N2 C2 H2C 109.5
H2A C2 H2C 109.5
H2B C2 H2C 109.5
N1 C3 N3 123.64(12)
N1 C3 C4 124.71(12)
N3 C3 C4 111.65(11)
C5 C4 C10 118.99(13)
C5 C4 C3 122.20(12)
C10 C4 C3 118.53(12)
C4 C5 C6 120.05(14)
C4 C5 H5A 120.0
C6 C5 H5A 120.0
C7 C6 C5 121.33(14)
C7 C6 H6 119.3
C5 C6 H6 119.3
C6 C7 C9 117.95(13)
C6 C7 C8 121.61(15)
C9 C7 C8 120.41(15)
C7 C8 H8A 109.5
C7 C8 H8B 109.5
H8A C8 H8B 109.5
C7 C8 H8C 109.5
H8A C8 H8C 109.5
H8B C8 H8C 109.5
C10 C9 C7 121.34(14)
C10 C9 H9 119.3
C7 C9 H9 119.3
C9 C10 C4 120.30(14)
C9 C10 H10 119.9
C4 C10 H10 119.9
N5 C11 N4 124.54(12)
N5 C11 N3 119.36(12)
N4 C11 N3 116.09(11)
N4 C12 H12A 109.5
N4 C12 H12B 109.5
H12A C12 H12B 109.5
N4 C12 H12C 109.5
H12A C12 H12C 109.5
H12B C12 H12C 109.5
N4 C13 H13A 109.5
N4 C13 H13B 109.5
H13A C13 H13B 109.5
N4 C13 H13C 109.5
H13A C13 H13C 109.5
H13B C13 H13C 109.5
O1 N6 C14 121.0(10)

loop_
_geom_bond_atom_site_label_1
_geom_bond_atom_site_label_2
_geom_bond_distance
_geom_bond_publ_flag
Pt1 N5 1.9809(11) yes
Pt1 N1 2.0309(11) yes
Pt1 Cl1 2.3223(3) yes
Pt1 Cl2 2.3279(3) yes
N1 C3 1.3049(16) ?
N1 N2 1.4402(16) ?
N2 C1 1.4576(19) ?
N2 C2 1.459(2) ?
N3 C3 1.3660(17) ?
N3 C11 1.3826(17) ?
N3 H3N 0.8702 ?
N4 C11 1.3408(17) ?
N4 C12 1.4537(18) ?
N4 C13 1.4567(18) ?
N5 C11 1.2966(16) ?
N5 H5N 0.8399 ?
C1 H1A 0.9800 ?
C1 H1B 0.9800 ?
C1 H1C 0.9800 ?
C2 H2A 0.9800 ?
C2 H2B 0.9800 ?
C2 H2C 0.9800 ?
C3 C4 1.4904(18) ?
C4 C5 1.3875(19) ?
C4 C10 1.3941(19) ?
C5 C6 1.396(2) ?
C5 H5A 0.9500 ?
C6 C7 1.388(2) ?
C6 H6 0.9500 ?
C7 C9 1.391(2) ?
C7 C8 1.504(2) ?
C8 H8A 0.9800 ?
C8 H8B 0.9800 ?
C8 H8C 0.9800 ?
C9 C10 1.386(2) ?
C9 H9 0.9500 ?
C10 H10 0.9500 ?
C12 H12A 0.9800 ?
C12 H12B 0.9800 ?
C12 H12C 0.9800 ?
C13 H13A 0.9800 ?
C13 H13B 0.9800 ?
C13 H13C 0.9800 ?
O1 N6 1.237(3) ?
N6 C14 1.518(8) ?
C14 H14A 0.9800 ?
C14 H14B 0.9800 ?
C14 H14C 0.9800 ?

loop_
_geom_hbond_atom_site_label_D
_geom_hbond_atom_site_label_H
_geom_hbond_atom_site_label_A
_geom_hbond_site_symmetry_A
_geom_hbond_distance_DH
_geom_hbond_distance_HA
_geom_hbond_distance_DA
_geom_hbond_angle_DHA
_geom_hbond_publ_flag
N3 H3N Cl1 5_567 0.87 2.45 3.2154(11) 146.6 yes
N5 H5N Cl1 2_556 0.84 2.67 3.4598(12) 157.0 yes

loop_
_geom_torsion_atom_site_label_1
_geom_torsion_atom_site_label_2
_geom_torsion_atom_site_label_3
_geom_torsion_atom_site_label_4
_geom_torsion
N5 Pt1 N1 C3 24.61(11)
Cl2 Pt1 N1 C3 -158.15(10)
N5 Pt1 N1 N2 -153.35(11)
Cl2 Pt1 N1 N2 23.89(11)
C3 N1 N2 C1 -127.66(12)
Pt1 N1 N2 C1 50.50(15)
C3 N1 N2 C2 105.52(13)
Pt1 N1 N2 C2 -76.31(14)
N1 Pt1 N5 C11 -23.40(12)
Cl1 Pt1 N5 C11 153.79(12)
N2 N1 C3 N3 169.27(12)
Pt1 N1 C3 N3 -8.97(18)
N2 N1 C3 C4 -10.04(18)
Pt1 N1 C3 C4 171.73(9)
C11 N3 C3 N1 -22.1(2)
C11 N3 C3 C4 157.24(12)
N1 C3 C4 C5 -76.83(18)
N3 C3 C4 C5 103.79(15)
N1 C3 C4 C10 109.32(16)
N3 C3 C4 C10 -70.06(15)
C10 C4 C5 C6 -1.5(2)
C3 C4 C5 C6 -175.32(14)
C4 C5 C6 C7 0.2(3)
C5 C6 C7 C9 0.2(2)
C5 C6 C7 C8 178.10(16)
C6 C7 C9 C10 0.8(2)
C8 C7 C9 C10 -177.14(15)
C7 C9 C10 C4 -2.2(2)
C5 C4 C10 C9 2.5(2)
C3 C4 C10 C9 176.52(13)
Pt1 N5 C11 N4 -173.99(10)
Pt1 N5 C11 N3 5.04(18)
C12 N4 C11 N5 12.4(2)
C13 N4 C11 N5 -159.13(13)
C12 N4 C11 N3 -166.66(12)
C13 N4 C11 N3 21.81(19)
C3 N3 C11 N5 24.5(2)
C3 N3 C11 N4 -156.34(13)
